data_4034371
loop_
_publ_author_name
'Mehta, Saurabh'
'Brahmchari, Dhirendra'

_publ_section_title
;
 Phosphazene Superbase-Mediated Regio- and Stereoselective
 Iodoaminocyclization of 2-(1-Alkynyl)benzamides for the Synthesis of
 Isoindolin-1-ones.
;
_journal_issue 9
_journal_name_full 'The Journal of organic chemistry'
_journal_page_first 5492
_journal_page_last 5503
_journal_paper_doi 10.1021/acs.joc.9b00452
_journal_volume 84
_journal_year 2019
_chemical_formula_moiety 'C15 H9 Br I N O'
_chemical_formula_sum 'C15 H9 Br I N O'
_chemical_formula_weight 426.04
_space_group_crystal_system triclinic
_space_group_IT_number 2
_space_group_name_Hall '-P 1'
_space_group_name_H-M_alt 'P -1'
_atom_sites_solution_hydrogens mixed
_audit_creation_method SHELXL-2014/7
_cell_angle_alpha 77.358(7)
_cell_angle_beta 82.035(7)
_cell_angle_gamma 63.503(10)
_cell_formula_units_Z 2
_cell_length_a 7.3441(4)
_cell_length_b 8.1078(6)
_cell_length_c 13.4140(8)
_cell_measurement_reflns_used 3366
_cell_measurement_temperature 293(2)
_cell_measurement_theta_max 26.9
_cell_measurement_theta_min 3.4
_cell_volume 696.73(10)
_computing_cell_refinement 'CrysAlisPro 1.171.38.46 (Rigaku OD, 2015)'
_computing_data_collection 'CrysAlisPro 1.171.38.46 (Rigaku OD, 2015)'
_computing_data_reduction 'CrysAlisPro 1.171.38.46 (Rigaku OD, 2015)'
_computing_molecular_graphics 'ORTEP3 (Farrugia, 1997) and Mercury (Bruno et al., 2002)'
_computing_publication_material 'SHELXL-2014/7 (Sheldrick, 2014)'
_computing_structure_refinement 'SHELXL-2014/7 (Sheldrick, 2014)'
_computing_structure_solution 'SHELXT-2014/4 (Sheldrick, 2014)'
_diffrn_ambient_temperature 293(2)
_diffrn_measured_fraction_theta_full 0.997
_diffrn_measured_fraction_theta_max 0.997
_diffrn_measurement_device_type 'Xcalibur, Sapphire3'
_diffrn_measurement_method '\w scans'
_diffrn_radiation_type MoK\a
_diffrn_radiation_wavelength 0.71073
_diffrn_reflns_av_R_equivalents 0.0728
_diffrn_reflns_av_unetI/netI 0.0675
_diffrn_reflns_Laue_measured_fraction_full 0.997
_diffrn_reflns_Laue_measured_fraction_max 0.997
_diffrn_reflns_limit_h_max 8
_diffrn_reflns_limit_h_min -8
_diffrn_reflns_limit_k_max 9
_diffrn_reflns_limit_k_min -9
_diffrn_reflns_limit_l_max 15
_diffrn_reflns_limit_l_min -15
_diffrn_reflns_number 8386
_diffrn_reflns_point_group_measured_fraction_full 0.997
_diffrn_reflns_point_group_measured_fraction_max 0.997
_diffrn_reflns_theta_full 24.999
_diffrn_reflns_theta_max 24.999
_diffrn_reflns_theta_min 3.406
_diffrn_source 'fine-focus sealed X-ray tube'
_exptl_absorpt_coefficient_mu 5.156
_exptl_absorpt_correction_T_max 0.657
_exptl_absorpt_correction_T_min 0.457
_exptl_absorpt_correction_type multi-scan
_exptl_absorpt_process_details
;
CrysAlisPro 1.171.38.46 (Rigaku Oxford Diffraction, 2015)
Empirical absorption correction using spherical harmonics,
 implemented in SCALE3 ABSPACK scaling algorithm.
;
_exptl_crystal_colour pink
_exptl_crystal_density_diffrn 2.031
_exptl_crystal_description block
_exptl_crystal_F_000 404
_exptl_crystal_size_max 0.200
_exptl_crystal_size_mid 0.150
_exptl_crystal_size_min 0.100
_refine_diff_density_max 0.982
_refine_diff_density_min -0.740
_refine_diff_density_rms 0.189
_refine_ls_extinction_method none
_refine_ls_goodness_of_fit_ref 1.070
_refine_ls_hydrogen_treatment mixed
_refine_ls_matrix_type full
_refine_ls_number_parameters 176
_refine_ls_number_reflns 2454
_refine_ls_number_restraints 1
_refine_ls_restrained_S_all 1.070
_refine_ls_R_factor_all 0.0754
_refine_ls_R_factor_gt 0.0599
_refine_ls_shift/su_max 0.003
_refine_ls_shift/su_mean 0.000
_refine_ls_structure_factor_coef Fsqd
_refine_ls_weighting_details 'w=1/[\s^2^(Fo^2^)+(0.0610P)^2^+4.9867P] where P=(Fo^2^+2Fc^2^)/3'
_refine_ls_weighting_scheme calc
_refine_ls_wR_factor_gt 0.1440
_refine_ls_wR_factor_ref 0.1561
_reflns_Friedel_coverage 0.000
_reflns_number_gt 2002
_reflns_number_total 2454
_reflns_threshold_expression 'I > 2\s(I)'
_cod_data_source_file jo9b00452_si_002.cif
_cod_data_source_block DHB-167
_cod_database_code 4034371
_shelx_shelxl_version_number 2014/7
_shelx_space_group_comment
;
The symmetry employed for this shelxl refinement is uniquely defined
by the following loop, which should always be used as a source of
symmetry information in preference to the above space-group names.
They are only intended as comments.
;
_shelx_estimated_absorpt_t_min 0.425
_shelx_estimated_absorpt_t_max 0.627

loop_
_space_group_symop_operation_xyz
'x, y, z'
'-x, -y, -z'

loop_
_atom_site_label
_atom_site_type_symbol
_atom_site_fract_x
_atom_site_fract_y
_atom_site_fract_z
_atom_site_U_iso_or_equiv
_atom_site_adp_type
_atom_site_occupancy
_atom_site_site_symmetry_order
_atom_site_calc_flag
_atom_site_refinement_flags_posn
_atom_site_refinement_flags_adp
C1 C 0.2265(13) 0.5230(11) 0.5332(6) 0.0321(18) Uani 1 1 d . .
C2 C 0.2213(14) 0.3909(12) 0.6158(7) 0.040(2) Uani 1 1 d . .
H2 H 0.1973 0.4168 0.6818 0.048 Uiso 1 1 calc R U
C3 C 0.2528(15) 0.2182(12) 0.5982(8) 0.048(2) Uani 1 1 d . .
H3 H 0.2475 0.1269 0.6527 0.058 Uiso 1 1 calc R U
C4 C 0.2926(13) 0.1801(11) 0.4984(8) 0.042(2) Uani 1 1 d . .
H4 H 0.3130 0.0634 0.4878 0.050 Uiso 1 1 calc R U
C5 C 0.3025(14) 0.3123(11) 0.4150(7) 0.040(2) Uani 1 1 d . .
H5 H 0.3293 0.2859 0.3490 0.048 Uiso 1 1 calc R U
C6 C 0.2710(12) 0.4854(11) 0.4335(6) 0.0305(17) Uani 1 1 d . .
C7 C 0.2581(14) 0.6613(11) 0.3644(6) 0.0333(19) Uani 1 1 d . .
C8 C 0.1741(14) 0.7214(11) 0.5298(6) 0.0347(19) Uani 1 1 d . .
C9 C 0.2971(14) 0.6924(11) 0.2643(7) 0.037(2) Uani 1 1 d . .
C10 C 0.3666(14) 0.5474(11) 0.1976(6) 0.0344(19) Uani 1 1 d . .
C11 C 0.5740(15) 0.4053(12) 0.2050(7) 0.044(2) Uani 1 1 d . .
H11 H 0.6590 0.4075 0.2495 0.052 Uiso 1 1 calc R U
C12 C 0.6474(16) 0.2654(13) 0.1463(8) 0.050(2) Uani 1 1 d . .
H12 H 0.7799 0.1718 0.1516 0.060 Uiso 1 1 calc R U
C13 C 0.514(2) 0.2701(14) 0.0783(7) 0.056(3) Uani 1 1 d . .
H13 H 0.5595 0.1775 0.0383 0.067 Uiso 1 1 calc R U
C14 C 0.324(2) 0.4034(15) 0.0699(7) 0.055(3) Uani 1 1 d . .
H14 H 0.2394 0.4040 0.0242 0.066 Uiso 1 1 calc R U
C15 C 0.2534(15) 0.5408(12) 0.1292(6) 0.040(2) Uani 1 1 d . .
N1 N 0.1983(12) 0.7946(9) 0.4294(5) 0.0359(17) Uani 1 1 d D .
O1 O 0.1120(10) 0.8126(8) 0.5994(4) 0.0417(15) Uani 1 1 d . .
Br1 Br -0.02045(19) 0.73079(17) 0.11251(9) 0.0635(4) Uani 1 1 d . .
I1 I 0.29915(12) 0.95019(8) 0.19314(5) 0.0537(3) Uani 1 1 d . .
H1 H 0.160(16) 0.909(5) 0.403(7) 0.06(3) Uiso 1 1 d D .

loop_
_atom_site_aniso_label
_atom_site_aniso_U_11
_atom_site_aniso_U_22
_atom_site_aniso_U_33
_atom_site_aniso_U_23
_atom_site_aniso_U_13
_atom_site_aniso_U_12
C1 0.028(5) 0.034(4) 0.037(4) -0.006(3) -0.007(4) -0.014(4)
C2 0.032(5) 0.043(5) 0.041(5) -0.004(4) -0.003(4) -0.013(4)
C3 0.036(6) 0.030(4) 0.070(7) 0.007(4) -0.011(5) -0.012(4)
C4 0.026(5) 0.027(4) 0.076(6) -0.011(4) -0.010(4) -0.012(3)
C5 0.040(6) 0.030(4) 0.051(5) -0.013(4) -0.011(4) -0.011(4)
C6 0.023(4) 0.030(4) 0.043(4) -0.009(3) -0.006(4) -0.013(3)
C7 0.037(5) 0.032(4) 0.039(4) -0.017(3) 0.000(4) -0.017(4)
C8 0.035(5) 0.036(4) 0.037(4) -0.010(4) -0.003(4) -0.016(4)
C9 0.039(5) 0.036(4) 0.046(5) -0.015(4) -0.003(4) -0.021(4)
C10 0.042(5) 0.029(4) 0.030(4) -0.006(3) -0.002(4) -0.013(4)
C11 0.041(6) 0.045(5) 0.044(5) -0.011(4) -0.002(4) -0.016(4)
C12 0.040(6) 0.040(5) 0.062(6) -0.012(4) 0.008(5) -0.012(4)
C13 0.087(9) 0.048(6) 0.047(6) -0.025(4) 0.027(6) -0.043(6)
C14 0.094(10) 0.060(6) 0.038(5) -0.013(5) 0.000(5) -0.055(7)
C15 0.050(6) 0.041(5) 0.030(4) -0.003(3) -0.001(4) -0.021(4)
N1 0.057(5) 0.024(3) 0.030(3) -0.007(3) -0.003(3) -0.019(3)
O1 0.047(4) 0.037(3) 0.039(3) -0.016(3) -0.007(3) -0.012(3)
Br1 0.0567(8) 0.0724(7) 0.0614(7) -0.0127(5) -0.0182(6) -0.0231(6)
I1 0.0838(6) 0.0393(4) 0.0419(4) -0.0061(3) 0.0016(3) -0.0316(4)

loop_
_atom_type_symbol
_atom_type_description
_atom_type_scat_dispersion_real
_atom_type_scat_dispersion_imag
_atom_type_scat_source
C C 0.0033 0.0016 'International Tables Vol C Tables 4.2.6.8 and 6.1.1.4'
H H 0.0000 0.0000 'International Tables Vol C Tables 4.2.6.8 and 6.1.1.4'
N N 0.0061 0.0033 'International Tables Vol C Tables 4.2.6.8 and 6.1.1.4'
O O 0.0106 0.0060 'International Tables Vol C Tables 4.2.6.8 and 6.1.1.4'
Br Br -0.2901 2.4595 'International Tables Vol C Tables 4.2.6.8 and 6.1.1.4'
I I -0.4742 1.8119 'International Tables Vol C Tables 4.2.6.8 and 6.1.1.4'

loop_
_geom_angle_atom_site_label_1
_geom_angle_atom_site_label_2
_geom_angle_atom_site_label_3
_geom_angle
C2 C1 C6 122.2(7)
C2 C1 C8 128.7(8)
C6 C1 C8 108.9(7)
C1 C2 C3 118.2(8)
C1 C2 H2 120.9
C3 C2 H2 120.9
C2 C3 C4 120.2(8)
C2 C3 H3 119.9
C4 C3 H3 119.9
C5 C4 C3 121.7(8)
C5 C4 H4 119.2
C3 C4 H4 119.2
C4 C5 C6 117.7(8)
C4 C5 H5 121.2
C6 C5 H5 121.2
C5 C6 C1 120.0(8)
C5 C6 C7 132.7(8)
C1 C6 C7 107.1(6)
C9 C7 N1 125.5(7)
C9 C7 C6 129.5(7)
N1 C7 C6 105.0(6)
O1 C8 N1 124.4(7)
O1 C8 C1 129.3(8)
N1 C8 C1 106.3(7)
C7 C9 C10 124.5(7)
C7 C9 I1 119.5(6)
C10 C9 I1 115.6(6)
C15 C10 C11 117.0(8)
C15 C10 C9 125.4(8)
C11 C10 C9 117.6(8)
C12 C11 C10 120.5(9)
C12 C11 H11 119.7
C10 C11 H11 119.7
C11 C12 C13 117.7(9)
C11 C12 H12 121.2
C13 C12 H12 121.2
C14 C13 C12 121.7(9)
C14 C13 H13 119.1
C12 C13 H13 119.1
C13 C14 C15 119.8(10)
C13 C14 H14 120.1
C15 C14 H14 120.1
C10 C15 C14 123.3(10)
C10 C15 Br1 118.9(6)
C14 C15 Br1 117.8(8)
C8 N1 C7 112.6(6)
C8 N1 H1 127(7)
C7 N1 H1 119(7)

loop_
_geom_bond_atom_site_label_1
_geom_bond_atom_site_label_2
_geom_bond_distance
C1 C2 1.371(11)
C1 C6 1.399(11)
C1 C8 1.470(11)
C2 C3 1.383(13)
C2 H2 0.9300
C3 C4 1.401(14)
C3 H3 0.9300
C4 C5 1.389(13)
C4 H4 0.9300
C5 C6 1.390(11)
C5 H5 0.9300
C6 C7 1.492(11)
C7 C9 1.326(12)
C7 N1 1.416(9)
C8 O1 1.228(9)
C8 N1 1.369(10)
C9 C10 1.497(11)
C9 I1 2.105(8)
C10 C15 1.345(12)
C10 C11 1.443(13)
C11 C12 1.387(13)
C11 H11 0.9300
C12 C13 1.414(16)
C12 H12 0.9300
C13 C14 1.329(16)
C13 H13 0.9300
C14 C15 1.378(13)
C14 H14 0.9300
C15 Br1 1.918(10)
N1 H1 0.85(2)

loop_
_geom_hbond_atom_site_label_D
_geom_hbond_atom_site_label_H
_geom_hbond_atom_site_label_A
_geom_hbond_distance_DH
_geom_hbond_distance_HA
_geom_hbond_distance_DA
_geom_hbond_angle_DHA
_geom_hbond_site_symmetry_A
N1 H1 O1 0.85(2) 2.24(7) 2.952(9) 141(10) 2_576
N1 H1 I1 0.85(2) 2.86(9) 3.259(7) 111(8) .

loop_
_geom_torsion_atom_site_label_1
_geom_torsion_atom_site_label_2
_geom_torsion_atom_site_label_3
_geom_torsion_atom_site_label_4
_geom_torsion
C6 C1 C2 C3 -2.9(14)
C8 C1 C2 C3 171.9(9)
C1 C2 C3 C4 1.2(14)
C2 C3 C4 C5 0.2(14)
C3 C4 C5 C6 -0.1(13)
C4 C5 C6 C1 -1.4(13)
C4 C5 C6 C7 -175.9(9)
C2 C1 C6 C5 3.0(13)
C8 C1 C6 C5 -172.6(8)
C2 C1 C6 C7 178.7(8)
C8 C1 C6 C7 3.1(9)
C5 C6 C7 C9 -8.7(17)
C1 C6 C7 C9 176.4(9)
C5 C6 C7 N1 172.8(9)
C1 C6 C7 N1 -2.1(9)
C2 C1 C8 O1 -1.1(16)
C6 C1 C8 O1 174.2(9)
C2 C1 C8 N1 -178.2(9)
C6 C1 C8 N1 -2.9(10)
N1 C7 C9 C10 177.9(8)
C6 C7 C9 C10 -0.2(16)
N1 C7 C9 I1 6.0(13)
C6 C7 C9 I1 -172.2(7)
C7 C9 C10 C15 108.4(11)
I1 C9 C10 C15 -79.4(10)
C7 C9 C10 C11 -73.3(12)
I1 C9 C10 C11 98.9(8)
C15 C10 C11 C12 -2.4(13)
C9 C10 C11 C12 179.2(8)
C10 C11 C12 C13 1.3(14)
C11 C12 C13 C14 0.2(14)
C12 C13 C14 C15 -0.5(15)
C11 C10 C15 C14 2.2(13)
C9 C10 C15 C14 -179.5(8)
C11 C10 C15 Br1 -178.0(6)
C9 C10 C15 Br1 0.3(12)
C13 C14 C15 C10 -0.8(14)
C13 C14 C15 Br1 179.3(7)
O1 C8 N1 C7 -175.7(8)
C1 C8 N1 C7 1.5(10)
C9 C7 N1 C8 -178.3(9)
C6 C7 N1 C8 0.3(10)
